data_7132197
loop_
_publ_author_name
'Woelk, Kyla'
'Dhake, Kushal'
'Schley, Nathan D.'
'Leitch, David'

_publ_section_title
;
 Enolate addition to bicyclobutanes enables expedient access to
 2-oxo-bicyclohexane scaffolds
;
_journal_name_full 'Chemical Communications'
_journal_paper_doi 10.1039/D3CC04234K
_journal_year 2023
_chemical_formula_moiety 'C17 H19 N O3'
_chemical_formula_sum 'C17 H19 N O3'
_chemical_formula_weight 285.33
_space_group_crystal_system triclinic
_space_group_IT_number 2
_space_group_name_Hall '-P 1'
_space_group_name_H-M_alt 'P -1'
_atom_sites_solution_hydrogens geom
_atom_sites_solution_primary dual
_audit_block_doi 10.5517/ccdc.csd.cc2gw3gy
_audit_creation_date 2023-02-18
_audit_creation_method
;
Olex2 1.5
(compiled 2022.04.07 svn.rca3783a0 for OlexSys, GUI svn.r6498)
;
_audit_update_record
;
2023-08-22 deposited with the CCDC.	2023-10-10 downloaded from the CCDC.
;
_cell_angle_alpha 113.894(3)
_cell_angle_beta 94.988(3)
_cell_angle_gamma 92.070(3)
_cell_formula_units_Z 2
_cell_length_a 5.4793(2)
_cell_length_b 11.0980(4)
_cell_length_c 12.6043(4)
_cell_measurement_reflns_used 5545
_cell_measurement_temperature 100.01(10)
_cell_measurement_theta_max 71.5090
_cell_measurement_theta_min 3.8390
_cell_volume 695.97(5)
_computing_cell_refinement 'CrysAlisPro 1.171.42.71a (Rigaku OD, 2022)'
_computing_data_collection 'CrysAlisPro 1.171.42.71a (Rigaku OD, 2022)'
_computing_data_reduction 'CrysAlisPro 1.171.42.71a (Rigaku OD, 2022)'
_computing_molecular_graphics 'Olex2 1.5 (Dolomanov et al., 2009)'
_computing_publication_material 'Olex2 1.5 (Dolomanov et al., 2009)'
_computing_structure_refinement 'SHELXL 2018/3 (Sheldrick, 2015)'
_computing_structure_solution 'SHELXT 2018/2 (Sheldrick, 2018)'
_diffrn_ambient_environment N~2~
_diffrn_ambient_temperature 100.01(10)
_diffrn_detector 'CCD plate'
_diffrn_detector_area_resol_mean 8.1506
_diffrn_detector_type EosS2
_diffrn_measured_fraction_theta_full 1.000
_diffrn_measured_fraction_theta_max 0.983
_diffrn_measurement_details
;
List of Runs (angles in degrees, time in seconds):

  # Type    Start    End  Width  t~exp~   \w     \q     \k     \f   Frames
#--------------------------------------------------------------------------
  1  \w   -105.00 -17.00   1.00    1.00    --  -35.82 -38.00  90.00   88
  2  \w   -105.00 -17.00   1.00    1.00    --  -35.82 -38.00  60.00   88
  3  \w   -105.00 -17.00   1.00    1.00    --  -35.82 -38.00 -30.00   88
  4  \w   -108.00 -37.00   1.00    1.00    --  -35.82 178.00-150.00   71
  5  \w    -21.00  63.00   1.00    1.00    --   35.82 -77.00-150.00   84
  6  \w      6.00  74.00   1.00    1.00    --   35.82 -99.00  90.00   68
  7  \w     61.00 108.00   1.00    1.00    --   35.82 178.00   0.00   47
  8  \w      6.00  74.00   1.00    1.00    --   35.82 -99.00  60.00   68
  9  \w      6.00  74.00   1.00    1.00    --   35.82 -99.00-180.00   68
 10  \w      6.00  74.00   1.00    1.00    --   35.82 -99.00 -60.00   68
 11  \w    103.00 176.00   1.00    1.00    --  108.40  77.00 -30.00   73
 12  \w     37.00 147.00   1.00    1.00    --  108.40 -15.00-120.00  110
 13  \w     42.00 126.00   1.00    1.00    --  108.40 -61.00 -90.00   84
 14  \w     41.00 109.00   1.00    1.00    --  108.40-111.00 -30.00   68
 15  \w    103.00 176.00   1.00    1.00    --  108.40  77.00 -90.00   73
 16  \w     41.00 135.00   1.00    1.00    --  108.40 -77.00  30.00   94
 17  \w     38.00 130.00   1.00    1.00    --  108.40 -30.00 -60.00   92
 18  \w     39.00 107.00   1.00    1.00    --  108.40 -94.00-120.00   68
 19  \w     39.00 107.00   1.00    1.00    --  108.40 -94.00 -30.00   68
 20  \w     38.00 130.00   1.00    1.00    --  108.40 -30.00  30.00   92
 21  \w     41.00 109.00   1.00    1.00    --  108.40-111.00 120.00   68
 22  \w     40.00 126.00   1.00    1.00    --  108.40 -45.00-180.00   86
 23  \w     91.00 177.00   1.00    1.00    --  108.40  45.00 -30.00   86
 24  \w     91.00 177.00   1.00    1.00    --  108.40  45.00-120.00   86
 25  \w     41.00 109.00   1.00    1.00    --  108.40-111.00-150.00   68
 26  \w   -103.00 -19.00   1.00    1.00    --  -35.82 -57.00-150.00   84
 27  \w    -65.00  36.00   1.00    1.00    --  -35.82  19.00  90.00  101
 28  \w   -103.00 -19.00   1.00    1.00    --  -35.82 -57.00 -90.00   84
 29  \w   -103.00 -19.00   1.00    1.00    --  -35.82 -57.00 150.00   84
 30  \w   -103.00 -19.00   1.00    1.00    --  -35.82 -57.00 -30.00   84
 31  \w     19.00  93.00   1.00    1.00    --   35.82  57.00  90.00   74
 32  \w    -31.00  -3.00   1.00    1.00    --   35.82 -57.00 120.00   28
;
_diffrn_measurement_device 'four-circle diffractometer'
_diffrn_measurement_device_type 'SuperNova, Dual, Cu at home/near, EosS2'
_diffrn_measurement_method '\w scans'
_diffrn_orient_matrix_type 'CrysAlisPro convention (1999,Acta A55,543-557)'
_diffrn_orient_matrix_UB_11 -0.0369684000
_diffrn_orient_matrix_UB_12 0.1441723000
_diffrn_orient_matrix_UB_13 0.0196735000
_diffrn_orient_matrix_UB_21 -0.2793080000
_diffrn_orient_matrix_UB_22 -0.0346148000
_diffrn_orient_matrix_UB_23 -0.0305862000
_diffrn_orient_matrix_UB_31 -0.0276628000
_diffrn_orient_matrix_UB_32 0.0347807000
_diffrn_orient_matrix_UB_33 0.1295067000
_diffrn_radiation_monochromator mirror
_diffrn_radiation_probe x-ray
_diffrn_radiation_type 'Cu K\a'
_diffrn_radiation_wavelength 1.54184
_diffrn_reflns_av_R_equivalents 0.0217
_diffrn_reflns_av_unetI/netI 0.0199
_diffrn_reflns_Laue_measured_fraction_full 1.000
_diffrn_reflns_Laue_measured_fraction_max 0.983
_diffrn_reflns_limit_h_max 5
_diffrn_reflns_limit_h_min -6
_diffrn_reflns_limit_k_max 13
_diffrn_reflns_limit_k_min -13
_diffrn_reflns_limit_l_max 15
_diffrn_reflns_limit_l_min -11
_diffrn_reflns_number 7678
_diffrn_reflns_point_group_measured_fraction_full 1.000
_diffrn_reflns_point_group_measured_fraction_max 0.983
_diffrn_reflns_theta_full 67.684
_diffrn_reflns_theta_max 71.757
_diffrn_reflns_theta_min 3.860
_diffrn_source 'micro-focus sealed X-ray tube'
_diffrn_source_type 'SuperNova (Cu) X-ray Source'
_exptl_absorpt_coefficient_mu 0.755
_exptl_absorpt_correction_T_max 1.000
_exptl_absorpt_correction_T_min 0.630
_exptl_absorpt_correction_type gaussian
_exptl_absorpt_process_details
;
CrysAlisPro 1.171.42.71a (Rigaku Oxford Diffraction, 2022)
Numerical absorption correction based on gaussian integration over
a multifaceted crystal model
Empirical absorption correction using spherical harmonics,
implemented in SCALE3 ABSPACK scaling algorithm.
;
_exptl_crystal_colour colourless
_exptl_crystal_colour_primary colourless
_exptl_crystal_density_diffrn 1.362
_exptl_crystal_description block
_exptl_crystal_F_000 304
_exptl_crystal_size_max 0.25
_exptl_crystal_size_mid 0.16
_exptl_crystal_size_min 0.08
_refine_diff_density_max 0.251
_refine_diff_density_min -0.256
_refine_diff_density_rms 0.049
_refine_ls_extinction_method none
_refine_ls_goodness_of_fit_ref 1.026
_refine_ls_hydrogen_treatment constr
_refine_ls_matrix_type full
_refine_ls_number_parameters 190
_refine_ls_number_reflns 2683
_refine_ls_number_restraints 0
_refine_ls_restrained_S_all 1.026
_refine_ls_R_factor_all 0.0373
_refine_ls_R_factor_gt 0.0353
_refine_ls_shift/su_max 0.000
_refine_ls_shift/su_mean 0.000
_refine_ls_structure_factor_coef Fsqd
_refine_ls_weighting_details 'w=1/[\s^2^(Fo^2^)+(0.0472P)^2^+0.2816P] where P=(Fo^2^+2Fc^2^)/3'
_refine_ls_weighting_scheme calc
_refine_ls_wR_factor_gt 0.0900
_refine_ls_wR_factor_ref 0.0920
_reflns_Friedel_coverage 0.000
_reflns_number_gt 2501
_reflns_number_total 2683
_reflns_threshold_expression 'I > 2\s(I)'
_cod_data_source_file d3cc04234k2.cif
_cod_data_source_block kwj-2022-346
_cod_original_cell_volume 695.97(4)
_cod_database_code 7132197
_shelx_shelxl_version_number 2018/3
_chemical_oxdiff_formula 'C11 H10 N O'
_shelx_space_group_comment
;
The symmetry employed for this shelxl refinement is uniquely defined
by the following loop, which should always be used as a source of
symmetry information in preference to the above space-group names.
They are only intended as comments.
;
_shelx_estimated_absorpt_t_max 0.942
_shelx_estimated_absorpt_t_min 0.834
_olex2_refinement_description
;
1. Fixed Uiso
 At 1.2 times of:
  All C(H) groups, All C(H,H) groups
2.a Ternary CH refined with riding coordinates:
 C4(H4), C5(H5)
2.b Secondary CH2 refined with riding coordinates:
 C6(H6A,H6B), C7(H7A,H7B), C14(H14A,H14B), C15(H15A,H15B), C16(H16A,H16B),
 C17(H17A,H17B)
2.c Aromatic/amide H refined with riding coordinates:
 C9(H9), C10(H10), C11(H11), C12(H12), C13(H13)
;
_olex2_date_sample_data_collection 2023-02-15
_olex2_exptl_crystal_mounting_method 'mounted in a polyimide loop'
_olex2_submission_special_instructions 'No special instructions were received'
_oxdiff_exptl_absorpt_empirical_details
;
Empirical correction (ABSPACK) includes:
- Absorption correction using spherical harmonics
- Frame scaling
;
_oxdiff_exptl_absorpt_empirical_full_max 1.333
_oxdiff_exptl_absorpt_empirical_full_min 0.821

loop_
_space_group_symop_operation_xyz
'x, y, z'
'-x, -y, -z'

loop_
_atom_site_label
_atom_site_type_symbol
_atom_site_fract_x
_atom_site_fract_y
_atom_site_fract_z
_atom_site_U_iso_or_equiv
_atom_site_adp_type
_atom_site_occupancy
_atom_site_site_symmetry_order
_atom_site_calc_flag
_atom_site_refinement_flags_posn
_atom_site_refinement_flags_adp
_atom_site_refinement_flags_occupancy
_atom_site_disorder_assembly
_atom_site_disorder_group
O1 O 0.42036(15) 0.55767(8) 0.37277(7) 0.0191(2) Uani 1 1 d . . . . .
O2 O 0.46911(15) 0.88948(8) 0.35703(7) 0.01680(19) Uani 1 1 d . . . . .
O3 O -0.06393(16) 0.79753(9) 0.68801(7) 0.0225(2) Uani 1 1 d . . . . .
N1 N 0.22384(17) 0.72275(9) 0.49977(8) 0.0150(2) Uani 1 1 d . . . . .
C1 C 0.2895(2) 0.65089(11) 0.39293(10) 0.0134(2) Uani 1 1 d . . . . .
C2 C 0.1986(2) 0.68629(11) 0.29362(10) 0.0136(2) Uani 1 1 d . . . . .
C3 C 0.3159(2) 0.80891(11) 0.28750(9) 0.0128(2) Uani 1 1 d . . . . .
C4 C 0.1927(2) 0.80391(11) 0.17050(10) 0.0154(2) Uani 1 1 d . . . . .
H4 H 0.085528 0.879000 0.186430 0.019 Uiso 1 1 calc R U . . .
C5 C 0.0310(2) 0.67453(12) 0.13545(10) 0.0176(3) Uani 1 1 d . . . . .
H5 H -0.078644 0.638046 0.060012 0.021 Uiso 1 1 calc R U . . .
C6 C -0.0759(2) 0.69543(12) 0.25065(10) 0.0189(3) Uani 1 1 d . . . . .
H6A H -0.191981 0.622368 0.245660 0.023 Uiso 1 1 calc R U . . .
H6B H -0.140575 0.782817 0.290682 0.023 Uiso 1 1 calc R U . . .
C7 C 0.2118(2) 0.58515(11) 0.16506(10) 0.0166(2) Uani 1 1 d . . . . .
H7A H 0.374743 0.584953 0.136641 0.020 Uiso 1 1 calc R U . . .
H7B H 0.141797 0.494505 0.146537 0.020 Uiso 1 1 calc R U . . .
C8 C 0.3753(2) 0.80920(11) 0.08867(10) 0.0154(2) Uani 1 1 d . . . . .
C9 C 0.5476(2) 0.91748(11) 0.12397(10) 0.0180(3) Uani 1 1 d . . . . .
H9 H 0.551141 0.986439 0.199789 0.022 Uiso 1 1 calc R U . . .
C10 C 0.7140(2) 0.92577(12) 0.04973(11) 0.0213(3) Uani 1 1 d . . . . .
H10 H 0.831162 0.999778 0.075210 0.026 Uiso 1 1 calc R U . . .
C11 C 0.7096(2) 0.82621(13) -0.06169(11) 0.0213(3) Uani 1 1 d . . . . .
H11 H 0.823255 0.831976 -0.112542 0.026 Uiso 1 1 calc R U . . .
C12 C 0.5386(2) 0.71849(12) -0.09820(10) 0.0209(3) Uani 1 1 d . . . . .
H12 H 0.534082 0.650478 -0.174549 0.025 Uiso 1 1 calc R U . . .
C13 C 0.3732(2) 0.70956(12) -0.02328(10) 0.0188(3) Uani 1 1 d . . . . .
H13 H 0.257776 0.634810 -0.048708 0.023 Uiso 1 1 calc R U . . .
C14 C 0.2886(2) 0.68705(12) 0.59819(10) 0.0175(2) Uani 1 1 d . . . . .
H14A H 0.409881 0.754916 0.656547 0.021 Uiso 1 1 calc R U . . .
H14B H 0.362941 0.601146 0.570374 0.021 Uiso 1 1 calc R U . . .
C15 C 0.0573(2) 0.67763(12) 0.65349(11) 0.0206(3) Uani 1 1 d . . . . .
H15A H -0.056097 0.603632 0.596977 0.025 Uiso 1 1 calc R U . . .
H15B H 0.100829 0.658543 0.722711 0.025 Uiso 1 1 calc R U . . .
C16 C -0.1343(2) 0.82397(12) 0.58822(10) 0.0190(3) Uani 1 1 d . . . . .
H16A H -0.224421 0.904916 0.611963 0.023 Uiso 1 1 calc R U . . .
H16B H -0.245489 0.749554 0.530730 0.023 Uiso 1 1 calc R U . . .
C17 C 0.0904(2) 0.84231(11) 0.53251(10) 0.0163(2) Uani 1 1 d . . . . .
H17A H 0.039724 0.858505 0.462389 0.020 Uiso 1 1 calc R U . . .
H17B H 0.197978 0.919577 0.588276 0.020 Uiso 1 1 calc R U . . .

loop_
_atom_site_aniso_label
_atom_site_aniso_U_11
_atom_site_aniso_U_22
_atom_site_aniso_U_33
_atom_site_aniso_U_23
_atom_site_aniso_U_13
_atom_site_aniso_U_12
O1 0.0212(4) 0.0188(4) 0.0186(4) 0.0080(3) 0.0040(3) 0.0075(3)
O2 0.0172(4) 0.0169(4) 0.0145(4) 0.0048(3) 0.0016(3) -0.0005(3)
O3 0.0243(5) 0.0276(5) 0.0169(4) 0.0090(4) 0.0088(3) 0.0049(4)
N1 0.0157(5) 0.0169(5) 0.0143(5) 0.0077(4) 0.0039(4) 0.0039(4)
C1 0.0108(5) 0.0142(5) 0.0152(5) 0.0062(4) 0.0023(4) -0.0006(4)
C2 0.0108(5) 0.0154(5) 0.0134(5) 0.0046(4) 0.0016(4) 0.0015(4)
C3 0.0110(5) 0.0150(5) 0.0124(5) 0.0046(4) 0.0045(4) 0.0052(4)
C4 0.0144(5) 0.0188(6) 0.0134(5) 0.0067(4) 0.0013(4) 0.0049(4)
C5 0.0139(5) 0.0233(6) 0.0142(5) 0.0072(5) -0.0015(4) -0.0005(5)
C6 0.0116(5) 0.0264(6) 0.0190(6) 0.0099(5) 0.0007(4) 0.0004(5)
C7 0.0175(6) 0.0162(5) 0.0133(5) 0.0037(4) 0.0000(4) -0.0007(4)
C8 0.0160(6) 0.0189(6) 0.0140(5) 0.0091(5) 0.0010(4) 0.0056(4)
C9 0.0225(6) 0.0181(6) 0.0150(6) 0.0082(5) 0.0024(5) 0.0041(5)
C10 0.0218(6) 0.0240(6) 0.0227(6) 0.0144(5) 0.0024(5) 0.0013(5)
C11 0.0213(6) 0.0300(6) 0.0201(6) 0.0163(5) 0.0074(5) 0.0089(5)
C12 0.0240(6) 0.0256(6) 0.0143(5) 0.0085(5) 0.0033(5) 0.0102(5)
C13 0.0197(6) 0.0209(6) 0.0152(6) 0.0071(5) 0.0002(4) 0.0022(5)
C14 0.0180(6) 0.0222(6) 0.0149(5) 0.0101(5) 0.0020(4) 0.0026(5)
C15 0.0225(6) 0.0241(6) 0.0186(6) 0.0119(5) 0.0051(5) 0.0012(5)
C16 0.0174(6) 0.0218(6) 0.0179(6) 0.0071(5) 0.0057(5) 0.0044(5)
C17 0.0182(6) 0.0152(5) 0.0159(5) 0.0059(4) 0.0050(4) 0.0033(4)

loop_
_atom_type_symbol
_atom_type_description
_atom_type_scat_dispersion_real
_atom_type_scat_dispersion_imag
_atom_type_scat_source
C C 0.0181 0.0091 'International Tables Vol C Tables 4.2.6.8 and 6.1.1.4'
H H 0.0000 0.0000 'International Tables Vol C Tables 4.2.6.8 and 6.1.1.4'
N N 0.0311 0.0180 'International Tables Vol C Tables 4.2.6.8 and 6.1.1.4'
O O 0.0492 0.0322 'International Tables Vol C Tables 4.2.6.8 and 6.1.1.4'

loop_
_citation_id
_citation_doi
_citation_year
1 10.26434/chemrxiv-2023-vt063 2023

loop_
_exptl_crystal_face_index_h
_exptl_crystal_face_index_k
_exptl_crystal_face_index_l
_exptl_crystal_face_perp_dist
0 6 1 0.0418
0 -6 -1 0.0418
0 6 -6 0.0625
0 -6 6 0.0625
0 -2 8 0.0746
0 2 -8 0.0876
-3 3 -3 0.0737
3 -3 3 0.0737

loop_
_geom_angle_atom_site_label_1
_geom_angle_atom_site_label_2
_geom_angle_atom_site_label_3
_geom_angle
_geom_angle_site_symmetry_1
_geom_angle_site_symmetry_3
_geom_angle_publ_flag
C16 O3 C15 109.84(9) . . ?
C1 N1 C14 121.22(9) . . ?
C1 N1 C17 125.90(9) . . ?
C17 N1 C14 112.86(9) . . ?
O1 C1 N1 123.00(10) . . ?
O1 C1 C2 118.64(10) . . ?
N1 C1 C2 118.36(9) . . ?
C1 C2 C3 118.60(9) . . ?
C1 C2 C6 127.35(9) . . ?
C1 C2 C7 119.38(9) . . ?
C3 C2 C6 99.49(9) . . ?
C3 C2 C7 99.32(9) . . ?
C7 C2 C6 85.22(8) . . ?
O2 C3 C2 128.07(10) . . ?
O2 C3 C4 128.94(10) . . ?
C2 C3 C4 103.00(9) . . ?
C3 C4 H4 109.3 . . ?
C5 C4 C3 96.89(9) . . ?
C5 C4 H4 109.3 . . ?
C8 C4 C3 113.28(9) . . ?
C8 C4 H4 109.3 . . ?
C8 C4 C5 117.94(9) . . ?
C4 C5 H5 119.9 . . ?
C4 C5 C6 102.06(9) . . ?
C4 C5 C7 102.25(9) . . ?
C6 C5 H5 119.9 . . ?
C6 C5 C7 86.56(9) . . ?
C7 C5 H5 119.9 . . ?
C2 C6 H6A 114.8 . . ?
C2 C6 H6B 114.8 . . ?
C5 C6 C2 83.24(8) . . ?
C5 C6 H6A 114.8 . . ?
C5 C6 H6B 114.8 . . ?
H6A C6 H6B 111.8 . . ?
C2 C7 H7A 114.7 . . ?
C2 C7 H7B 114.7 . . ?
C5 C7 C2 83.39(8) . . ?
C5 C7 H7A 114.7 . . ?
C5 C7 H7B 114.7 . . ?
H7A C7 H7B 111.8 . . ?
C9 C8 C4 119.75(10) . . ?
C9 C8 C13 118.44(11) . . ?
C13 C8 C4 121.78(10) . . ?
C8 C9 H9 119.6 . . ?
C10 C9 C8 120.84(11) . . ?
C10 C9 H9 119.6 . . ?
C9 C10 H10 119.9 . . ?
C9 C10 C11 120.21(11) . . ?
C11 C10 H10 119.9 . . ?
C10 C11 H11 120.2 . . ?
C12 C11 C10 119.60(11) . . ?
C12 C11 H11 120.2 . . ?
C11 C12 H12 119.9 . . ?
C11 C12 C13 120.19(11) . . ?
C13 C12 H12 119.9 . . ?
C8 C13 H13 119.6 . . ?
C12 C13 C8 120.72(11) . . ?
C12 C13 H13 119.6 . . ?
N1 C14 H14A 109.9 . . ?
N1 C14 H14B 109.9 . . ?
N1 C14 C15 108.84(9) . . ?
H14A C14 H14B 108.3 . . ?
C15 C14 H14A 109.9 . . ?
C15 C14 H14B 109.9 . . ?
O3 C15 C14 111.47(9) . . ?
O3 C15 H15A 109.3 . . ?
O3 C15 H15B 109.3 . . ?
C14 C15 H15A 109.3 . . ?
C14 C15 H15B 109.3 . . ?
H15A C15 H15B 108.0 . . ?
O3 C16 H16A 109.6 . . ?
O3 C16 H16B 109.6 . . ?
O3 C16 C17 110.43(10) . . ?
H16A C16 H16B 108.1 . . ?
C17 C16 H16A 109.6 . . ?
C17 C16 H16B 109.6 . . ?
N1 C17 C16 108.90(9) . . ?
N1 C17 H17A 109.9 . . ?
N1 C17 H17B 109.9 . . ?
C16 C17 H17A 109.9 . . ?
C16 C17 H17B 109.9 . . ?
H17A C17 H17B 108.3 . . ?

loop_
_geom_bond_atom_site_label_1
_geom_bond_atom_site_label_2
_geom_bond_distance
_geom_bond_site_symmetry_2
_geom_bond_publ_flag
O1 C1 1.2335(14) . ?
O2 C3 1.2062(14) . ?
O3 C15 1.4305(15) . ?
O3 C16 1.4282(15) . ?
N1 C1 1.3468(15) . ?
N1 C14 1.4674(14) . ?
N1 C17 1.4645(14) . ?
C1 C2 1.5078(15) . ?
C2 C3 1.5171(15) . ?
C2 C6 1.5748(15) . ?
C2 C7 1.5633(15) . ?
C3 C4 1.5465(15) . ?
C4 H4 1.0000 . ?
C4 C5 1.5390(16) . ?
C4 C8 1.5140(15) . ?
C5 H5 1.0000 . ?
C5 C6 1.5460(16) . ?
C5 C7 1.5531(16) . ?
C6 H6A 0.9900 . ?
C6 H6B 0.9900 . ?
C7 H7A 0.9900 . ?
C7 H7B 0.9900 . ?
C8 C9 1.3947(16) . ?
C8 C13 1.3951(16) . ?
C9 H9 0.9500 . ?
C9 C10 1.3883(17) . ?
C10 H10 0.9500 . ?
C10 C11 1.3888(18) . ?
C11 H11 0.9500 . ?
C11 C12 1.3846(18) . ?
C12 H12 0.9500 . ?
C12 C13 1.3932(17) . ?
C13 H13 0.9500 . ?
C14 H14A 0.9900 . ?
C14 H14B 0.9900 . ?
C14 C15 1.5185(16) . ?
C15 H15A 0.9900 . ?
C15 H15B 0.9900 . ?
C16 H16A 0.9900 . ?
C16 H16B 0.9900 . ?
C16 C17 1.5162(16) . ?
C17 H17A 0.9900 . ?
C17 H17B 0.9900 . ?

loop_
_geom_torsion_atom_site_label_1
_geom_torsion_atom_site_label_2
_geom_torsion_atom_site_label_3
_geom_torsion_atom_site_label_4
_geom_torsion
_geom_torsion_site_symmetry_1
_geom_torsion_site_symmetry_2
_geom_torsion_site_symmetry_3
_geom_torsion_site_symmetry_4
_geom_torsion_publ_flag
O1 C1 C2 C3 -105.37(12) . . . . ?
O1 C1 C2 C6 123.90(12) . . . . ?
O1 C1 C2 C7 15.88(15) . . . . ?
O2 C3 C4 C5 178.86(11) . . . . ?
O2 C3 C4 C8 54.41(15) . . . . ?
O3 C16 C17 N1 58.24(12) . . . . ?
N1 C1 C2 C3 74.61(13) . . . . ?
N1 C1 C2 C6 -56.12(15) . . . . ?
N1 C1 C2 C7 -164.14(10) . . . . ?
N1 C14 C15 O3 -55.84(12) . . . . ?
C1 N1 C14 C15 -127.43(11) . . . . ?
C1 N1 C17 C16 126.08(11) . . . . ?
C1 C2 C3 O2 -4.51(17) . . . . ?
C1 C2 C3 C4 175.02(9) . . . . ?
C1 C2 C6 C5 -157.73(11) . . . . ?
C1 C2 C7 C5 164.46(10) . . . . ?
C2 C3 C4 C5 -0.65(10) . . . . ?
C2 C3 C4 C8 -125.11(10) . . . . ?
C3 C2 C6 C5 64.69(9) . . . . ?
C3 C2 C7 C5 -65.06(9) . . . . ?
C3 C4 C5 C6 45.30(10) . . . . ?
C3 C4 C5 C7 -43.76(10) . . . . ?
C3 C4 C8 C9 -59.34(14) . . . . ?
C3 C4 C8 C13 122.18(11) . . . . ?
C4 C5 C6 C2 -67.62(9) . . . . ?
C4 C5 C7 C2 67.15(9) . . . . ?
C4 C8 C9 C10 -178.81(10) . . . . ?
C4 C8 C13 C12 178.15(10) . . . . ?
C5 C4 C8 C9 -171.43(10) . . . . ?
C5 C4 C8 C13 10.09(16) . . . . ?
C6 C2 C3 O2 137.85(12) . . . . ?
C6 C2 C3 C4 -42.63(10) . . . . ?
C6 C2 C7 C5 33.80(8) . . . . ?
C6 C5 C7 C2 -34.45(8) . . . . ?
C7 C2 C3 O2 -135.48(12) . . . . ?
C7 C2 C3 C4 44.04(10) . . . . ?
C7 C2 C6 C5 -33.99(8) . . . . ?
C7 C5 C6 C2 34.18(8) . . . . ?
C8 C4 C5 C6 166.28(10) . . . . ?
C8 C4 C5 C7 77.22(11) . . . . ?
C8 C9 C10 C11 0.52(18) . . . . ?
C9 C8 C13 C12 -0.34(17) . . . . ?
C9 C10 C11 C12 -0.12(18) . . . . ?
C10 C11 C12 C13 -0.50(18) . . . . ?
C11 C12 C13 C8 0.74(18) . . . . ?
C13 C8 C9 C10 -0.28(17) . . . . ?
C14 N1 C1 O1 -5.13(17) . . . . ?
C14 N1 C1 C2 174.90(9) . . . . ?
C14 N1 C17 C16 -55.23(12) . . . . ?
C15 O3 C16 C17 -61.64(12) . . . . ?
C16 O3 C15 C14 60.77(12) . . . . ?
C17 N1 C1 O1 173.46(10) . . . . ?
C17 N1 C1 C2 -6.52(16) . . . . ?
C17 N1 C14 C15 53.81(12) . . . . ?

loop_
_exptl_oxdiff_crystal_face_indexfrac_h
_exptl_oxdiff_crystal_face_indexfrac_k
_exptl_oxdiff_crystal_face_indexfrac_l
_exptl_oxdiff_crystal_face_x
_exptl_oxdiff_crystal_face_y
_exptl_oxdiff_crystal_face_z
-0.1239 6.0105 1.3369 0.8974 -0.2143 0.3856
0.1239 -6.0105 -1.3369 -0.8974 0.2143 -0.3856
0.0021 6.3210 -6.4925 0.7835 -0.0208 -0.6210
-0.0021 -6.3210 6.4925 -0.7835 0.0208 0.6210
0.0067 -2.0060 7.9959 -0.1322 -0.1770 0.9656
-0.0067 2.0060 -7.9959 0.1322 0.1770 -0.9656
-3.0035 2.9985 -2.9959 0.4844 0.8267 -0.2006
3.0035 -2.9985 2.9959 -0.4844 -0.8267 0.2006
